data_2222128
loop_
_publ_author_name
'Yuan, Lu-Tong'
'Zhang, Hai'
'Wang, Zuo-Xiang'
'Qu, Zhi-Rong'

_publ_section_title
;
 3-(2-Pyridyl)-5-(4-pyridyl)-4-(<i>p</i>-tolyl)-1<i>H</i>-1,2,4-triazole
;
_journal_coeditor_code RZ2317
_journal_issue 6
_journal_name_full 'Acta Crystallographica Section E'
_journal_page_first o1225
_journal_paper_doi 10.1107/S1600536809016432
_journal_volume 65
_journal_year 2009
_chemical_formula_iupac 'C19 H15 N5'
_chemical_formula_moiety 'C19 H15 N5'
_chemical_formula_sum 'C19 H15 N5'
_chemical_formula_weight 313.36
_chemical_name_systematic
;
3-(2-Pyridyl)-5-(4-pyridyl)-4-(<i>p</i>-tolyl)-1<i>H</i>-1,2,4-triazole
;
_space_group_IT_number 14
_symmetry_cell_setting monoclinic
_symmetry_space_group_name_Hall '-P 2ybc'
_symmetry_space_group_name_H-M 'P 1 21/c 1'
_atom_sites_solution_hydrogens geom
_atom_sites_solution_primary direct
_atom_sites_solution_secondary difmap
_audit_creation_method SHELXL-97
_cell_angle_alpha 90.00
_cell_angle_beta 105.07(3)
_cell_angle_gamma 90.00
_cell_formula_units_Z 4
_cell_length_a 5.6104(11)
_cell_length_b 16.312(3)
_cell_length_c 16.902(4)
_cell_measurement_reflns_used 1730
_cell_measurement_temperature 293(2)
_cell_measurement_theta_max 27.49
_cell_measurement_theta_min 3.02
_cell_volume 1493.6(6)
_computing_cell_refinement 'CrystalClear (Rigaku, 2005)'
_computing_data_collection 'CrystalClear (Rigaku, 2005)'
_computing_data_reduction 'CrystalClear (Rigaku, 2005)'
_computing_molecular_graphics 'SHELXTL/PC (Sheldrick, 2008)'
_computing_publication_material 'PRPKAPPA (Ferguson, 1999)'
_computing_structure_refinement 'SHELXL97 (Sheldrick, 2008)'
_computing_structure_solution 'SHELXS97 (Sheldrick, 2008)'
_diffrn_ambient_temperature 293(2)
_diffrn_measured_fraction_theta_full 0.998
_diffrn_measured_fraction_theta_max 0.998
_diffrn_measurement_device_type 'Rigaku SCXmini'
_diffrn_measurement_method CCD_Profile_fitting
_diffrn_radiation_monochromator graphite
_diffrn_radiation_source 'fine-focus sealed tube'
_diffrn_radiation_type MoK\a
_diffrn_radiation_wavelength 0.71073
_diffrn_reflns_av_R_equivalents 0.1047
_diffrn_reflns_av_sigmaI/netI 0.0762
_diffrn_reflns_limit_h_max 6
_diffrn_reflns_limit_h_min -6
_diffrn_reflns_limit_k_max 20
_diffrn_reflns_limit_k_min -20
_diffrn_reflns_limit_l_max 20
_diffrn_reflns_limit_l_min -20
_diffrn_reflns_number 13896
_diffrn_reflns_theta_full 26.00
_diffrn_reflns_theta_max 26.00
_diffrn_reflns_theta_min 3.53
_diffrn_standards_number 0
_exptl_absorpt_coefficient_mu 0.087
_exptl_absorpt_correction_T_max 0.983
_exptl_absorpt_correction_T_min 0.982
_exptl_absorpt_correction_type multi-scan
_exptl_absorpt_process_details '(CrystalClear; Rigaku, 2005)'
_exptl_crystal_colour colourless
_exptl_crystal_density_diffrn 1.394
_exptl_crystal_density_method 'not measured'
_exptl_crystal_description prism
_exptl_crystal_F_000 656
_exptl_crystal_size_max 0.20
_exptl_crystal_size_mid 0.20
_exptl_crystal_size_min 0.20
_refine_diff_density_max 0.320
_refine_diff_density_min -0.258
_refine_ls_extinction_method none
_refine_ls_goodness_of_fit_ref 1.070
_refine_ls_hydrogen_treatment constr
_refine_ls_matrix_type full
_refine_ls_number_parameters 217
_refine_ls_number_reflns 2918
_refine_ls_number_restraints 0
_refine_ls_restrained_S_all 1.070
_refine_ls_R_factor_all 0.1269
_refine_ls_R_factor_gt 0.0705
_refine_ls_shift/su_max 0.000
_refine_ls_shift/su_mean 0.000
_refine_ls_structure_factor_coef Fsqd
_refine_ls_weighting_details 'calc w=1/[\s^2^(Fo^2^)+(0.0527P)^2^+0.6603P] where P=(Fo^2^+2Fc^2^)/3'
_refine_ls_weighting_scheme calc
_refine_ls_wR_factor_gt 0.1385
_refine_ls_wR_factor_ref 0.1588
_reflns_number_gt 1734
_reflns_number_total 2918
_reflns_threshold_expression I>2\s(I)
_cod_data_source_file rz2317.cif
_cod_data_source_block I
_cod_original_sg_symbol_H-M 'P 21/c'
_cod_database_code 2222128
_cod_database_fobs_code 2222128

loop_
_symmetry_equiv_pos_as_xyz
'x, y, z'
'-x, y+1/2, -z+1/2'
'-x, -y, -z'
'x, -y-1/2, z-1/2'

loop_
_atom_site_type_symbol
_atom_site_label
_atom_site_fract_x
_atom_site_fract_y
_atom_site_fract_z
_atom_site_U_iso_or_equiv
_atom_site_adp_type
_atom_site_calc_flag
_atom_site_refinement_flags
_atom_site_occupancy
_atom_site_disorder_assembly
_atom_site_disorder_group
C C1 1.0349(6) 0.66367(18) 0.84606(18) 0.0362(8) Uani d . 1 . .
C C2 0.7141(5) 0.73132(19) 0.78095(17) 0.0349(7) Uani d . 1 . .
C C3 0.5160(6) 0.79095(19) 0.75540(17) 0.0360(8) Uani d . 1 . .
C C4 0.3738(7) 0.9211(2) 0.7518(2) 0.0508(9) Uani d . 1 . .
H H4B 0.4004 0.9757 0.7673 0.061 Uiso calc R 1 . .
C C5 0.1503(6) 0.9004(2) 0.7039(2) 0.0480(9) Uani d . 1 . .
H H5B 0.0273 0.9396 0.6870 0.058 Uiso calc R 1 . .
C C6 0.1094(6) 0.8215(2) 0.6810(2) 0.0522(10) Uani d . 1 . .
H H6A -0.0430 0.8056 0.6478 0.063 Uiso calc R 1 . .
C C7 0.2918(6) 0.7655(2) 0.70656(19) 0.0453(8) Uani d . 1 . .
H H7A 0.2658 0.7108 0.6914 0.054 Uiso calc R 1 . .
C C8 1.2577(6) 0.63716(17) 0.90639(19) 0.0346(7) Uani d . 1 . .
C C9 1.4365(6) 0.59609(18) 0.8799(2) 0.0418(8) Uani d . 1 . .
H H9A 1.4153 0.5859 0.8243 0.050 Uiso calc R 1 . .
C C10 1.6455(6) 0.5704(2) 0.9356(2) 0.0471(9) Uani d . 1 . .
H H10A 1.7648 0.5428 0.9167 0.056 Uiso calc R 1 . .
C C11 1.5079(6) 0.6215(2) 1.0397(2) 0.0455(9) Uani d . 1 . .
H H11A 1.5303 0.6301 1.0956 0.055 Uiso calc R 1 . .
C C12 1.2956(6) 0.64888(19) 0.98817(19) 0.0406(8) Uani d . 1 . .
H H12A 1.1774 0.6754 1.0086 0.049 Uiso calc R 1 . .
C C13 0.9579(5) 0.79279(17) 0.91387(17) 0.0310(7) Uani d . 1 . .
C C14 1.1613(6) 0.84102(19) 0.92208(19) 0.0407(8) Uani d . 1 . .
H H14A 1.2539 0.8385 0.8838 0.049 Uiso calc R 1 . .
C C15 1.2267(6) 0.8930(2) 0.9874(2) 0.0481(9) Uani d . 1 . .
H H15A 1.3659 0.9258 0.9935 0.058 Uiso calc R 1 . .
C C16 1.0920(6) 0.89820(18) 1.04469(19) 0.0421(8) Uani d . 1 . .
C C17 0.8873(6) 0.84945(19) 1.03423(19) 0.0429(8) Uani d . 1 . .
H H17A 0.7930 0.8520 1.0720 0.052 Uiso calc R 1 . .
C C18 0.8200(5) 0.79711(19) 0.96907(17) 0.0362(7) Uani d . 1 . .
H H18A 0.6802 0.7645 0.9625 0.043 Uiso calc R 1 . .
C C19 1.1735(8) 0.9536(2) 1.1171(2) 0.0689(12) Uani d . 1 . .
H H19A 1.3198 0.9824 1.1138 0.103 Uiso calc R 1 . .
H H19B 1.2082 0.9216 1.1665 0.103 Uiso calc R 1 . .
H H19C 1.0450 0.9923 1.1176 0.103 Uiso calc R 1 . .
N N1 0.9349(5) 0.62309(16) 0.77955(16) 0.0446(7) Uani d . 1 . .
N N2 0.7292(5) 0.66575(17) 0.73835(16) 0.0443(7) Uani d . 1 . .
N N3 0.9026(4) 0.73278(14) 0.84991(14) 0.0324(6) Uani d . 1 . .
N N4 0.5604(5) 0.86832(16) 0.77874(16) 0.0453(7) Uani d . 1 . .
N N5 1.6862(5) 0.58304(17) 1.01564(19) 0.0508(8) Uani d . 1 . .

loop_
_atom_site_aniso_label
_atom_site_aniso_U_11
_atom_site_aniso_U_22
_atom_site_aniso_U_33
_atom_site_aniso_U_12
_atom_site_aniso_U_13
_atom_site_aniso_U_23
C1 0.044(2) 0.0345(17) 0.0313(17) -0.0008(15) 0.0120(15) -0.0043(14)
C2 0.0358(18) 0.0410(18) 0.0263(16) -0.0069(14) 0.0054(14) -0.0005(15)
C3 0.0404(18) 0.0421(19) 0.0238(15) -0.0069(15) 0.0054(14) -0.0014(14)
C4 0.056(2) 0.040(2) 0.051(2) 0.0005(17) 0.0052(19) 0.0049(17)
C5 0.043(2) 0.050(2) 0.047(2) 0.0048(17) 0.0052(17) 0.0093(17)
C6 0.040(2) 0.062(3) 0.047(2) -0.0066(18) -0.0017(17) 0.0049(19)
C7 0.046(2) 0.0430(19) 0.0419(19) -0.0092(16) 0.0016(16) -0.0041(16)
C8 0.0388(19) 0.0289(16) 0.0374(18) -0.0048(13) 0.0122(15) 0.0015(14)
C9 0.049(2) 0.0355(18) 0.0425(19) -0.0032(16) 0.0153(17) -0.0008(15)
C10 0.048(2) 0.0399(19) 0.059(2) -0.0016(16) 0.0227(19) 0.0037(17)
C11 0.045(2) 0.047(2) 0.042(2) -0.0038(17) 0.0087(17) -0.0008(16)
C12 0.0382(19) 0.047(2) 0.0371(18) 0.0025(15) 0.0114(15) 0.0003(16)
C13 0.0326(17) 0.0314(16) 0.0264(15) -0.0044(13) 0.0030(13) -0.0009(13)
C14 0.0410(19) 0.0423(19) 0.0382(18) -0.0073(15) 0.0094(15) -0.0019(16)
C15 0.044(2) 0.0390(19) 0.055(2) -0.0101(16) 0.0024(18) -0.0039(17)
C16 0.055(2) 0.0289(17) 0.0324(18) 0.0048(16) -0.0056(17) 0.0024(14)
C17 0.056(2) 0.0401(19) 0.0331(18) 0.0051(16) 0.0132(16) -0.0022(15)
C18 0.0342(17) 0.0413(18) 0.0317(17) -0.0066(14) 0.0060(14) -0.0033(14)
C19 0.098(3) 0.045(2) 0.046(2) 0.005(2) -0.013(2) -0.0117(18)
N1 0.0515(18) 0.0429(16) 0.0381(15) -0.0024(13) 0.0093(14) -0.0070(13)
N2 0.0477(17) 0.0464(16) 0.0360(15) -0.0020(14) 0.0057(13) -0.0070(14)
N3 0.0372(15) 0.0337(14) 0.0257(13) -0.0043(11) 0.0070(11) -0.0043(11)
N4 0.0505(18) 0.0413(16) 0.0396(16) -0.0045(14) 0.0036(14) -0.0006(13)
N5 0.0429(17) 0.0485(18) 0.060(2) -0.0045(14) 0.0115(15) 0.0045(15)

loop_
_atom_type_symbol
_atom_type_description
_atom_type_scat_dispersion_real
_atom_type_scat_dispersion_imag
_atom_type_scat_source
C C 0.0033 0.0016 'International Tables Vol C Tables 4.2.6.8 and 6.1.1.4'
H H 0.0000 0.0000 'International Tables Vol C Tables 4.2.6.8 and 6.1.1.4'
N N 0.0061 0.0033 'International Tables Vol C Tables 4.2.6.8 and 6.1.1.4'

loop_
_geom_angle_atom_site_label_1
_geom_angle_atom_site_label_2
_geom_angle_atom_site_label_3
_geom_angle_site_symmetry_1
_geom_angle_site_symmetry_3
_geom_angle
_geom_angle_publ_flag
N1 C1 N3 . . 110.2(3) ?
N1 C1 C8 . . 123.6(3) ?
N3 C1 C8 . . 126.3(3) ?
N2 C2 N3 . . 109.9(3) ?
N2 C2 C3 . . 122.6(3) ?
N3 C2 C3 . . 127.5(3) ?
N4 C3 C7 . . 122.5(3) ?
N4 C3 C2 . . 118.5(3) ?
C7 C3 C2 . . 119.0(3) ?
N4 C4 C5 . . 124.5(3) ?
N4 C4 H4B . . 117.8 ?
C5 C4 H4B . . 117.8 ?
C6 C5 C4 . . 118.4(3) ?
C6 C5 H5B . . 120.8 ?
C4 C5 H5B . . 120.8 ?
C5 C6 C7 . . 119.6(3) ?
C5 C6 H6A . . 120.2 ?
C7 C6 H6A . . 120.2 ?
C6 C7 C3 . . 118.9(3) ?
C6 C7 H7A . . 120.5 ?
C3 C7 H7A . . 120.5 ?
C12 C8 C9 . . 117.8(3) ?
C12 C8 C1 . . 123.3(3) ?
C9 C8 C1 . . 118.8(3) ?
C10 C9 C8 . . 119.5(3) ?
C10 C9 H9A . . 120.2 ?
C8 C9 H9A . . 120.2 ?
N5 C10 C9 . . 123.0(3) ?
N5 C10 H10A . . 118.5 ?
C9 C10 H10A . . 118.5 ?
N5 C11 C12 . . 124.3(3) ?
N5 C11 H11A . . 117.9 ?
C12 C11 H11A . . 117.9 ?
C11 C12 C8 . . 119.2(3) ?
C11 C12 H12A . . 120.4 ?
C8 C12 H12A . . 120.4 ?
C18 C13 C14 . . 120.7(3) ?
C18 C13 N3 . . 120.2(3) ?
C14 C13 N3 . . 118.9(3) ?
C13 C14 C15 . . 118.9(3) ?
C13 C14 H14A . . 120.6 ?
C15 C14 H14A . . 120.6 ?
C14 C15 C16 . . 121.7(3) ?
C14 C15 H15A . . 119.1 ?
C16 C15 H15A . . 119.1 ?
C17 C16 C15 . . 117.9(3) ?
C17 C16 C19 . . 121.6(3) ?
C15 C16 C19 . . 120.4(3) ?
C18 C17 C16 . . 120.9(3) ?
C18 C17 H17A . . 119.6 ?
C16 C17 H17A . . 119.6 ?
C13 C18 C17 . . 119.9(3) ?
C13 C18 H18A . . 120.1 ?
C17 C18 H18A . . 120.1 ?
C16 C19 H19A . . 109.5 ?
C16 C19 H19B . . 109.5 ?
H19A C19 H19B . . 109.5 ?
C16 C19 H19C . . 109.5 ?
H19A C19 H19C . . 109.5 ?
H19B C19 H19C . . 109.5 ?
C1 N1 N2 . . 107.3(3) ?
C2 N2 N1 . . 107.6(2) ?
C2 N3 C1 . . 104.9(2) ?
C2 N3 C13 . . 129.0(2) ?
C1 N3 C13 . . 126.1(2) ?
C3 N4 C4 . . 116.1(3) ?
C10 N5 C11 . . 116.2(3) ?

loop_
_geom_bond_atom_site_label_1
_geom_bond_atom_site_label_2
_geom_bond_site_symmetry_2
_geom_bond_distance
_geom_bond_publ_flag
C1 N1 . 1.300(4) ?
C1 N3 . 1.361(4) ?
C1 C8 . 1.458(4) ?
C2 N2 . 1.304(4) ?
C2 N3 . 1.355(3) ?
C2 C3 . 1.456(4) ?
C3 N4 . 1.326(4) ?
C3 C7 . 1.377(4) ?
C4 N4 . 1.340(4) ?
C4 C5 . 1.347(4) ?
C4 H4B . 0.9300 ?
C5 C6 . 1.345(5) ?
C5 H5B . 0.9300 ?
C6 C7 . 1.356(5) ?
C6 H6A . 0.9300 ?
C7 H7A . 0.9300 ?
C8 C12 . 1.356(4) ?
C8 C9 . 1.375(4) ?
C9 C10 . 1.365(4) ?
C9 H9A . 0.9300 ?
C10 N5 . 1.328(4) ?
C10 H10A . 0.9300 ?
C11 N5 . 1.331(4) ?
C11 C12 . 1.356(4) ?
C11 H11A . 0.9300 ?
C12 H12A . 0.9300 ?
C13 C18 . 1.360(4) ?
C13 C14 . 1.363(4) ?
C13 N3 . 1.431(3) ?
C14 C15 . 1.365(4) ?
C14 H14A . 0.9300 ?
C15 C16 . 1.376(5) ?
C15 H15A . 0.9300 ?
C16 C17 . 1.370(5) ?
C16 C19 . 1.494(4) ?
C17 C18 . 1.367(4) ?
C17 H17A . 0.9300 ?
C18 H18A . 0.9300 ?
C19 H19A . 0.9600 ?
C19 H19B . 0.9600 ?
C19 H19C . 0.9600 ?
N1 N2 . 1.372(4) ?

loop_
_geom_hbond_atom_site_label_D
_geom_hbond_atom_site_label_H
_geom_hbond_atom_site_label_A
_geom_hbond_site_symmetry_A
_geom_hbond_distance_DH
_geom_hbond_distance_HA
_geom_hbond_distance_DA
_geom_hbond_angle_DHA
C11 H11A Cg1 4_645 0.93 2.79 3.630(4) 150.0
C12 H12A Cg3 1_555 0.93 2.90 3.532(4) 125.8
C14 H14A Cg1 1_655 0.93 2.76 3.628(4) 155.9
C18 H18A Cg2 1_455 0.93 2.78 3.615(4) 149.2
C19 H19C Cg3 3_555 0.96 3.08 3.698(4) 123.6

loop_
_cod_related_entry_id
_cod_related_entry_database
_cod_related_entry_code
1 ChemSpider 24742306
